data_2201346
loop_
_publ_author_name
'Scholz, Stefan'
'Lerner, Hans-Wolfram'
'Bolte, Michael'

_publ_section_title
;
 Trichloro(tetrahydrofuran)gallium(III)
;
_journal_issue 10
_journal_name_full 'Acta Crystallographica Section E'
_journal_page_first m586
_journal_page_last m587
_journal_paper_doi 10.1107/S1600536802016100
_journal_volume 58
_journal_year 2002
_chemical_formula_iupac '[Ga (C4 H8 O) Cl3]'
_chemical_formula_sum 'C4 H8 Cl3 Ga O'
_chemical_formula_weight 248.17
_chemical_name_systematic ?
_space_group_IT_number 11
_symmetry_cell_setting monoclinic
_symmetry_space_group_name_Hall '-P 2yb'
_symmetry_space_group_name_H-M 'P 1 21/m 1'
_atom_sites_solution_hydrogens geom
_atom_sites_solution_primary direct
_atom_sites_solution_secondary difmap
_audit_creation_method SHELXL-97
_cell_angle_alpha 90.00
_cell_angle_beta 106.085(11)
_cell_angle_gamma 90.00
_cell_formula_units_Z 2
_cell_length_a 6.2048(9)
_cell_length_b 10.3980(11)
_cell_length_c 7.3089(10)
_cell_measurement_reflns_used 7266
_cell_measurement_temperature 173(2)
_cell_measurement_theta_max 29.8
_cell_measurement_theta_min 3.8
_cell_volume 453.09(11)
_computing_cell_refinement X-AREA
_computing_data_collection 'X-AREA (Stoe & Cie, 2001)'
_computing_data_reduction X-AREA
_computing_molecular_graphics 'XP in SHELXTL-Plus (Sheldrick, 1991)'
_computing_publication_material SHELXL97
_computing_structure_refinement 'SHELXL97 (Sheldrick, 1997) '
_computing_structure_solution 'SHELXS97 (Sheldrick, 1990) '
_diffrn_ambient_temperature 173(2)
_diffrn_measured_fraction_theta_full 0.993
_diffrn_measured_fraction_theta_max 0.993
_diffrn_measurement_device_type 'STOE IPDS II two-circle diffractometer'
_diffrn_measurement_method \w
_diffrn_radiation_monochromator graphite
_diffrn_radiation_source 'fine-focus sealed tube'
_diffrn_radiation_type MoK\a
_diffrn_radiation_wavelength 0.71073
_diffrn_reflns_av_R_equivalents 0.0701
_diffrn_reflns_av_sigmaI/netI 0.0391
_diffrn_reflns_limit_h_max 7
_diffrn_reflns_limit_h_min -8
_diffrn_reflns_limit_k_max 14
_diffrn_reflns_limit_k_min -14
_diffrn_reflns_limit_l_max 10
_diffrn_reflns_limit_l_min -10
_diffrn_reflns_number 6794
_diffrn_reflns_theta_full 29.79
_diffrn_reflns_theta_max 29.79
_diffrn_reflns_theta_min 3.82
_diffrn_standards_number 0
_exptl_absorpt_coefficient_mu 3.848
_exptl_absorpt_correction_T_max 0.6996
_exptl_absorpt_correction_T_min 0.3915
_exptl_absorpt_correction_type multi-scan
_exptl_absorpt_process_details '(MULABS; Spek, 1990; Blessing, 1995)'
_exptl_crystal_colour colourless
_exptl_crystal_density_diffrn 1.819
_exptl_crystal_density_method 'not measured'
_exptl_crystal_description plate
_exptl_crystal_F_000 244
_exptl_crystal_size_max 0.30
_exptl_crystal_size_mid 0.20
_exptl_crystal_size_min 0.10
_refine_diff_density_max 0.664
_refine_diff_density_min -1.009
_refine_ls_extinction_coef 0.051(6)
_refine_ls_extinction_expression Fc^*^=kFc[1+0.001xFc^2^\l^3^/sin(2\q)]^-1/4^
_refine_ls_extinction_method SHELXL
_refine_ls_goodness_of_fit_ref 1.038
_refine_ls_hydrogen_treatment constr
_refine_ls_matrix_type full
_refine_ls_number_parameters 47
_refine_ls_number_reflns 1356
_refine_ls_number_restraints 0
_refine_ls_restrained_S_all 1.038
_refine_ls_R_factor_all 0.0406
_refine_ls_R_factor_gt 0.0352
_refine_ls_shift/su_max 0.001
_refine_ls_shift/su_mean 0.000
_refine_ls_structure_factor_coef Fsqd
_refine_ls_weighting_details 'calc w = 1/[\s^2^(Fo^2^)+(0.0482P)^2^+0.2393P] where P = (Fo^2^+2Fc^2^)/3'
_refine_ls_weighting_scheme calc
_refine_ls_wR_factor_gt 0.0901
_refine_ls_wR_factor_ref 0.0933
_reflns_number_gt 1200
_reflns_number_total 1356
_reflns_threshold_expression I>2\s(I)
_cod_data_source_file cf6203.cif
_cod_data_source_block I
_cod_depositor_comments
;
The following automatic conversions were performed:
'_symmetry_cell_setting' value 'Monoclinic' changed to 'monoclinic'
according to '/home/saulius/struct/CIF-dictionaries/cif_core.dic'
dictionary named 'cif_core.dic' version 2.4.1 from 2010-06-29.

Automatic conversion script
Id: cif_fix_enum 1527 2010-12-29 10:47:43Z saulius 

The following automatic conversions were performed:

'_symmetry_cell_setting' value 'Monoclinic' changed to 'monoclinic'
according to /home/saulius/struct/CIF-dictionaries/cif_core.dic
dictionary named 'cif_core.dic' version 2.4.1 from 2010-06-29.

Automatic conversion script
Id: cif_fix_values 1715 2011-07-08 13:25:40Z adriana 
;
_cod_original_cell_volume 453.09(10)
_cod_original_sg_symbol_H-M 'P 21/m'
_cod_database_code 2201346
_cod_database_fobs_code 2201346

loop_
_symmetry_equiv_pos_as_xyz
'x, y, z'
'-x, y+1/2, -z'
'-x, -y, -z'
'x, -y-1/2, z'

loop_
_atom_site_label
_atom_site_fract_x
_atom_site_fract_y
_atom_site_fract_z
_atom_site_U_iso_or_equiv
_atom_site_adp_type
_atom_site_calc_flag
_atom_site_refinement_flags
_atom_site_occupancy
_atom_site_disorder_assembly
_atom_site_disorder_group
_atom_site_type_symbol
Ga1 0.43452(6) 0.2500 0.62919(5) 0.03059(16) Uani d S 1 . . Ga
Cl1 0.75135(17) 0.2500 0.56595(16) 0.0540(3) Uani d S 1 . . Cl
Cl2 0.37313(15) 0.07687(9) 0.76462(13) 0.0619(3) Uani d . 1 . . Cl
O1 0.2102(5) 0.2500 0.3882(4) 0.0391(6) Uani d S 1 . . O
C1 0.1263(7) 0.3663(3) 0.2771(5) 0.0587(9) Uani d . 1 . . C
H1A 0.0408 0.4206 0.3437 0.070 Uiso calc R 1 . . H
H1B 0.2520 0.4174 0.2562 0.070 Uiso calc R 1 . . H
C2 -0.0193(9) 0.3195(4) 0.0959(5) 0.0785(13) Uani d . 1 . . C
H2A -0.1738 0.3518 0.0781 0.094 Uiso calc R 1 . . H
H2B 0.0355 0.3518 -0.0106 0.094 Uiso calc R 1 . . H

loop_
_atom_site_aniso_label
_atom_site_aniso_U_11
_atom_site_aniso_U_22
_atom_site_aniso_U_33
_atom_site_aniso_U_12
_atom_site_aniso_U_13
_atom_site_aniso_U_23
Ga1 0.0276(2) 0.0329(2) 0.0286(2) 0.000 0.00337(14) 0.000
Cl1 0.0355(5) 0.0812(8) 0.0482(5) 0.000 0.0165(4) 0.000
Cl2 0.0547(5) 0.0619(5) 0.0611(5) -0.0124(4) 0.0028(4) 0.0292(4)
O1 0.0415(14) 0.0309(12) 0.0357(12) 0.000 -0.0047(10) 0.000
C1 0.067(2) 0.0387(14) 0.0530(17) -0.0087(15) -0.0128(15) 0.0144(12)
C2 0.106(3) 0.064(2) 0.0430(16) 0.031(2) -0.0179(18) -0.0066(15)

loop_
_atom_type_symbol
_atom_type_description
_atom_type_scat_dispersion_real
_atom_type_scat_dispersion_imag
_atom_type_scat_source
C C 0.0033 0.0016 'International Tables Vol C Tables 4.2.6.8 and 6.1.1.4'
H H 0.0000 0.0000 'International Tables Vol C Tables 4.2.6.8 and 6.1.1.4'
Cl Cl 0.1484 0.1585 'International Tables Vol C Tables 4.2.6.8 and 6.1.1.4'
Ga Ga 0.2307 1.6083 'International Tables Vol C Tables 4.2.6.8 and 6.1.1.4'
O O 0.0106 0.0060 'International Tables Vol C Tables 4.2.6.8 and 6.1.1.4'

loop_
_geom_angle_atom_site_label_1
_geom_angle_atom_site_label_2
_geom_angle_atom_site_label_3
_geom_angle_site_symmetry_1
_geom_angle_site_symmetry_3
_geom_angle
_geom_angle_publ_flag
O1 Ga1 Cl2 . . 104.36(5) y
Cl2 Ga1 Cl2 . 4_565 114.63(6) y
O1 Ga1 Cl1 . . 106.13(10) y
Cl2 Ga1 Cl1 . . 113.08(3) y
C1 O1 C1 . 4_565 110.8(3) ?
C1 O1 Ga1 . . 124.27(16) ?
C2 C1 O1 . . 105.2(3) ?
C2 C1 H1A . . 110.7 ?
O1 C1 H1A . . 110.7 ?
C2 C1 H1B . . 110.7 ?
O1 C1 H1B . . 110.7 ?
H1A C1 H1B . . 108.8 ?
C2 C2 C1 4_565 . 109.4(2) ?
C2 C2 H2A 4_565 . 109.8 ?
C1 C2 H2A . . 109.8 ?
C2 C2 H2B 4_565 . 109.8 ?
C1 C2 H2B . . 109.8 ?
H2A C2 H2B . . 108.2 ?

loop_
_geom_bond_atom_site_label_1
_geom_bond_atom_site_label_2
_geom_bond_site_symmetry_2
_geom_bond_distance
_geom_bond_publ_flag
Ga1 O1 . 1.919(3) y
Ga1 Cl2 . 2.1388(8) y
Ga1 Cl1 . 2.1405(11) y
O1 C1 . 1.469(3) ?
C1 C2 . 1.464(5) ?
C1 H1A . 0.990 ?
C1 H1B . 0.990 ?
C2 C2 4_565 1.446(9) ?
C2 H2A . 0.990 ?
C2 H2B . 0.990 ?

loop_
_geom_torsion_atom_site_label_1
_geom_torsion_atom_site_label_2
_geom_torsion_atom_site_label_3
_geom_torsion_atom_site_label_4
_geom_torsion_site_symmetry_1
_geom_torsion_site_symmetry_4
_geom_torsion
Cl2 Ga1 O1 C1 . . 155.4(3)
Cl1 Ga1 O1 C1 . . -85.0(3)
Cl2 Ga1 O1 C1 . 4_565 -34.7(3)
C1 O1 C1 C2 4_565 . 2.0(6)
Ga1 O1 C1 C2 . . 173.1(3)
O1 C1 C2 C2 . 4_565 -1.2(4)
